data_4022124
loop_
_publ_author_name
'Wang-Ge Shou'
'Yun-Yun Yang'
'Yan-Guang Wang'

_publ_section_title
;
 Cascade Approach to Substituted 6-Aryl-phenanthridines from
 Aromatic Aldehydes, Anilines, and Benzenediazonium-2-carboxylate
;
_journal_name_full 'Journal of Organic Chemistry'
_journal_page_first 9241
_journal_page_last 9243
_journal_paper_doi 10.1021/jo061648i
_journal_volume 71
_journal_year 2006
_chemical_formula_sum 'C21 H17 N O'
_chemical_formula_weight 299.36
_chemical_name_systematic
; 
 ? 
;
_space_group_IT_number 14
_symmetry_cell_setting monoclinic
_symmetry_space_group_name_Hall '-P 2ybc'
_symmetry_space_group_name_H-M 'P 1 21/c 1'
_atom_sites_solution_hydrogens geom
_atom_sites_solution_primary direct
_atom_sites_solution_secondary difmap
_audit_creation_method SHELXL-97
_cell_angle_alpha 90.00
_cell_angle_beta 112.690(2)
_cell_angle_gamma 90.00
_cell_formula_units_Z 4
_cell_length_a 9.3549(10)
_cell_length_b 15.5649(17)
_cell_length_c 11.7440(13)
_cell_measurement_reflns_used 2354
_cell_measurement_temperature 293(2)
_cell_measurement_theta_max 54.740
_cell_measurement_theta_min 5.234
_cell_volume 1577.7(3)
_computing_cell_refinement 'Bruker SMART'
_computing_data_collection 'Bruker SMART'
_computing_data_reduction 'Bruker SHELXTL'
_computing_molecular_graphics 'Bruker SHELXTL'
_computing_publication_material 'Bruker SHELXTL'
_computing_structure_refinement 'SHELXL-97 (Sheldrick, 1997)'
_computing_structure_solution 'SHELXS-97 (Sheldrick, 1990)'
_diffrn_ambient_temperature 293(2)
_diffrn_measured_fraction_theta_full 0.994
_diffrn_measured_fraction_theta_max 0.994
_diffrn_measurement_device_type 'CCD area detector'
_diffrn_measurement_method 'phi and omega scans'
_diffrn_radiation_monochromator graphite
_diffrn_radiation_source 'fine-focus sealed tube'
_diffrn_radiation_type MoK\a
_diffrn_radiation_wavelength 0.71073
_diffrn_reflns_av_R_equivalents 0.0662
_diffrn_reflns_av_sigmaI/netI 0.0579
_diffrn_reflns_limit_h_max 11
_diffrn_reflns_limit_h_min -11
_diffrn_reflns_limit_k_max 19
_diffrn_reflns_limit_k_min -15
_diffrn_reflns_limit_l_max 14
_diffrn_reflns_limit_l_min -14
_diffrn_reflns_number 9111
_diffrn_reflns_theta_full 26.99
_diffrn_reflns_theta_max 26.99
_diffrn_reflns_theta_min 2.29
_exptl_absorpt_coefficient_mu 0.077
_exptl_absorpt_correction_T_max 1.00000
_exptl_absorpt_correction_T_min 0.75386
_exptl_absorpt_correction_type empirical
_exptl_crystal_colour colorless
_exptl_crystal_density_diffrn 1.260
_exptl_crystal_density_method 'not measured'
_exptl_crystal_description prismatic
_exptl_crystal_F_000 632
_exptl_crystal_size_max 0.506
_exptl_crystal_size_mid 0.497
_exptl_crystal_size_min 0.347
_refine_diff_density_max 0.261
_refine_diff_density_min -0.144
_refine_diff_density_rms 0.035
_refine_ls_extinction_coef 0.0094(15)
_refine_ls_extinction_expression Fc^*^=kFc[1+0.001xFc^2^\l^3^/sin(2\q)]^-1/4^
_refine_ls_extinction_method SHELXL
_refine_ls_goodness_of_fit_ref 0.868
_refine_ls_hydrogen_treatment mixed
_refine_ls_matrix_type full
_refine_ls_number_parameters 258
_refine_ls_number_reflns 3409
_refine_ls_number_restraints 0
_refine_ls_restrained_S_all 0.868
_refine_ls_R_factor_all 0.0640
_refine_ls_R_factor_gt 0.0431
_refine_ls_shift/su_max 0.001
_refine_ls_shift/su_mean 0.000
_refine_ls_structure_factor_coef Fsqd
_refine_ls_weighting_details 'calc w=1/[\s^2^(Fo^2^)+(0.0544P)^2^+0.0000P] where P=(Fo^2^+2Fc^2^)/3'
_refine_ls_weighting_scheme calc
_refine_ls_wR_factor_gt 0.1024
_refine_ls_wR_factor_ref 0.1091
_reflns_number_gt 2154
_reflns_number_total 3409
_reflns_threshold_expression >2sigma(I)
_cod_data_source_file jo061648isi20060808_091503.cif
_cod_depositor_comments
;
The following automatic conversions were performed:
'_symmetry_cell_setting' value 'Monoclinic' changed to 'monoclinic'
according to '/home/saulius/struct/CIF-dictionaries/cif_core.dic'
dictionary named 'cif_core.dic' version 2.4.1 from 2010-06-29.

Automatic conversion script
Id: cif_fix_enum 1527 2010-12-29 10:47:43Z saulius 
;
_cod_original_sg_symbol_H-M 'P 21/c'
_cod_database_code 4022124

loop_
_symmetry_equiv_pos_as_xyz
'x, y, z'
'-x, y+1/2, -z+1/2'
'-x, -y, -z'
'x, -y-1/2, z-1/2'

loop_
_atom_site_label
_atom_site_type_symbol
_atom_site_fract_x
_atom_site_fract_y
_atom_site_fract_z
_atom_site_U_iso_or_equiv
_atom_site_adp_type
_atom_site_occupancy
_atom_site_symmetry_multiplicity
_atom_site_calc_flag
_atom_site_refinement_flags
O1 O 0.35834(11) 0.43376(6) 0.36766(10) 0.0578(3) Uani 1 1 d .
N1 N 0.62284(12) 0.14008(7) 0.62601(10) 0.0430(3) Uani 1 1 d .
C1 C 0.83688(14) 0.14463(8) 0.55874(11) 0.0396(3) Uani 1 1 d .
C2 C 0.97307(16) 0.10744(10) 0.55648(14) 0.0493(4) Uani 1 1 d .
C3 C 1.04430(18) 0.14087(10) 0.48503(15) 0.0550(4) Uani 1 1 d .
C4 C 0.98260(16) 0.21257(10) 0.41187(14) 0.0513(4) Uani 1 1 d .
C5 C 0.85125(16) 0.25058(9) 0.41223(13) 0.0444(3) Uani 1 1 d .
C6 C 0.77536(14) 0.21794(8) 0.48579(11) 0.0369(3) Uani 1 1 d .
C7 C 0.63438(14) 0.25481(8) 0.48713(11) 0.0373(3) Uani 1 1 d .
C8 C 0.56460(14) 0.21406(8) 0.55895(11) 0.0393(3) Uani 1 1 d .
C9 C 0.75185(15) 0.10773(8) 0.62701(11) 0.0407(3) Uani 1 1 d .
C10 C 0.56475(15) 0.32904(9) 0.41986(13) 0.0433(3) Uani 1 1 d .
C11 C 0.43198(15) 0.36138(9) 0.42638(13) 0.0448(3) Uani 1 1 d .
C12 C 0.36342(16) 0.32070(9) 0.49880(14) 0.0498(4) Uani 1 1 d .
C13 C 0.42829(16) 0.24859(9) 0.56348(14) 0.0474(4) Uani 1 1 d .
C14 C 0.80238(15) 0.02593(9) 0.69757(12) 0.0440(3) Uani 1 1 d .
C15 C 0.9464(2) 0.01661(12) 0.79272(14) 0.0616(4) Uani 1 1 d .
C16 C 0.9858(2) -0.06163(14) 0.85544(17) 0.0730(5) Uani 1 1 d .
C17 C 0.8851(2) -0.12936(13) 0.82287(17) 0.0674(5) Uani 1 1 d .
C18 C 0.7430(2) -0.12052(10) 0.73007(16) 0.0605(4) Uani 1 1 d .
C19 C 0.70124(18) -0.04324(9) 0.66775(14) 0.0501(4) Uani 1 1 d .
C20 C 0.43308(18) 0.48376(9) 0.30423(14) 0.0554(4) Uani 1 1 d .
H20A H 0.4425 0.4505 0.2376 0.066 Uiso 1 1 calc R
H20B H 0.5361 0.5002 0.3606 0.066 Uiso 1 1 calc R
C21 C 0.33687(19) 0.56179(10) 0.25400(16) 0.0660(5) Uani 1 1 d .
H21A H 0.2381 0.5450 0.1934 0.099 Uiso 1 1 calc R
H21B H 0.3886 0.5986 0.2164 0.099 Uiso 1 1 calc R
H21C H 0.3220 0.5920 0.3198 0.099 Uiso 1 1 calc R
H2 H 1.0174(17) 0.0597(9) 0.6065(14) 0.062(5) Uiso 1 1 d .
H3 H 1.1372(18) 0.1131(9) 0.4862(13) 0.062(4) Uiso 1 1 d .
H4 H 1.0320(17) 0.2325(9) 0.3577(13) 0.066(5) Uiso 1 1 d .
H5 H 0.8115(14) 0.3021(9) 0.3608(11) 0.046(4) Uiso 1 1 d .
H10 H 0.6088(14) 0.3545(8) 0.3686(12) 0.044(4) Uiso 1 1 d .
H12 H 0.2745(17) 0.3455(9) 0.5020(13) 0.059(4) Uiso 1 1 d .
H13 H 0.3825(16) 0.2203(9) 0.6142(13) 0.061(4) Uiso 1 1 d .
H15 H 1.0121(18) 0.0645(10) 0.8117(14) 0.068(5) Uiso 1 1 d .
H16 H 1.088(2) -0.0619(10) 0.9209(17) 0.083(6) Uiso 1 1 d .
H17 H 0.912(2) -0.1862(12) 0.8680(17) 0.098(6) Uiso 1 1 d .
H18 H 0.6692(19) -0.1701(11) 0.7093(14) 0.087(6) Uiso 1 1 d .
H19 H 0.5993(19) -0.0370(9) 0.6007(14) 0.064(4) Uiso 1 1 d .

loop_
_atom_site_aniso_label
_atom_site_aniso_U_11
_atom_site_aniso_U_22
_atom_site_aniso_U_33
_atom_site_aniso_U_23
_atom_site_aniso_U_13
_atom_site_aniso_U_12
O1 0.0520(6) 0.0503(6) 0.0762(7) 0.0225(5) 0.0301(5) 0.0155(5)
N1 0.0446(6) 0.0391(6) 0.0481(7) 0.0043(5) 0.0209(5) 0.0043(5)
C1 0.0399(7) 0.0363(7) 0.0420(7) -0.0072(6) 0.0151(6) -0.0010(6)
C2 0.0441(8) 0.0444(9) 0.0590(9) -0.0032(7) 0.0193(7) 0.0065(7)
C3 0.0447(9) 0.0542(10) 0.0729(11) -0.0115(8) 0.0302(8) 0.0018(7)
C4 0.0493(9) 0.0516(9) 0.0630(10) -0.0091(8) 0.0326(8) -0.0078(7)
C5 0.0455(8) 0.0424(8) 0.0485(8) -0.0056(7) 0.0217(7) -0.0052(6)
C6 0.0368(7) 0.0348(7) 0.0392(7) -0.0071(6) 0.0145(6) -0.0037(6)
C7 0.0379(7) 0.0349(7) 0.0391(7) -0.0045(6) 0.0149(6) -0.0016(6)
C8 0.0402(7) 0.0355(7) 0.0436(7) 0.0003(6) 0.0177(6) 0.0014(6)
C9 0.0432(8) 0.0365(7) 0.0412(7) -0.0033(6) 0.0148(6) 0.0022(6)
C10 0.0449(8) 0.0405(8) 0.0488(8) 0.0047(6) 0.0228(7) 0.0008(6)
C11 0.0434(8) 0.0384(8) 0.0511(8) 0.0050(6) 0.0167(6) 0.0053(6)
C12 0.0413(8) 0.0489(9) 0.0656(10) 0.0073(7) 0.0276(7) 0.0089(7)
C13 0.0464(8) 0.0456(9) 0.0589(9) 0.0073(7) 0.0298(7) 0.0032(7)
C14 0.0488(8) 0.0439(8) 0.0410(7) 0.0035(6) 0.0192(6) 0.0107(7)
C15 0.0593(10) 0.0614(11) 0.0554(10) 0.0038(8) 0.0126(8) 0.0060(9)
C16 0.0663(12) 0.0893(15) 0.0560(11) 0.0188(10) 0.0152(10) 0.0302(11)
C17 0.0822(13) 0.0619(12) 0.0676(11) 0.0234(10) 0.0395(11) 0.0255(10)
C18 0.0714(11) 0.0494(10) 0.0691(11) 0.0141(8) 0.0365(10) 0.0110(9)
C19 0.0515(9) 0.0472(9) 0.0542(9) 0.0098(7) 0.0231(8) 0.0083(7)
C20 0.0602(9) 0.0466(9) 0.0619(9) 0.0126(7) 0.0263(8) 0.0069(7)
C21 0.0614(10) 0.0536(10) 0.0749(11) 0.0190(8) 0.0172(9) 0.0072(8)

loop_
_atom_type_symbol
_atom_type_description
_atom_type_scat_dispersion_real
_atom_type_scat_dispersion_imag
_atom_type_scat_source
C C 0.0033 0.0016 'International Tables Vol C Tables 4.2.6.8 and 6.1.1.4'
H H 0.0000 0.0000 'International Tables Vol C Tables 4.2.6.8 and 6.1.1.4'
N N 0.0061 0.0033 'International Tables Vol C Tables 4.2.6.8 and 6.1.1.4'
O O 0.0106 0.0060 'International Tables Vol C Tables 4.2.6.8 and 6.1.1.4'

loop_
_geom_angle_atom_site_label_1
_geom_angle_atom_site_label_2
_geom_angle_atom_site_label_3
_geom_angle
C11 O1 C20 117.39(10)
C9 N1 C8 119.13(11)
C2 C1 C6 118.77(13)
C2 C1 C9 122.77(12)
C6 C1 C9 118.34(11)
C3 C2 C1 121.08(14)
C3 C2 H2 119.0(9)
C1 C2 H2 119.9(9)
C2 C3 C4 120.18(14)
C2 C3 H3 118.2(9)
C4 C3 H3 121.6(9)
C5 C4 C3 120.36(14)
C5 C4 H4 121.4(9)
C3 C4 H4 118.2(9)
C4 C5 C6 120.87(14)
C4 C5 H5 118.5(7)
C6 C5 H5 120.6(7)
C5 C6 C1 118.73(12)
C5 C6 C7 122.84(12)
C1 C6 C7 118.40(11)
C8 C7 C10 119.10(12)
C8 C7 C6 117.78(11)
C10 C7 C6 123.11(12)
N1 C8 C7 123.15(11)
N1 C8 C13 117.48(12)
C7 C8 C13 119.37(12)
N1 C9 C1 123.11(12)
N1 C9 C14 115.35(12)
C1 C9 C14 121.43(11)
C11 C10 C7 120.20(13)
C11 C10 H10 120.8(8)
C7 C10 H10 118.9(8)
O1 C11 C10 124.65(12)
O1 C11 C12 114.93(11)
C10 C11 C12 120.41(13)
C13 C12 C11 120.18(13)
C13 C12 H12 122.2(8)
C11 C12 H12 117.6(8)
C12 C13 C8 120.74(14)
C12 C13 H13 120.9(9)
C8 C13 H13 118.4(9)
C19 C14 C15 118.59(14)
C19 C14 C9 118.89(12)
C15 C14 C9 122.52(14)
C14 C15 C16 119.54(17)
C14 C15 H15 116.9(10)
C16 C15 H15 123.6(10)
C17 C16 C15 120.76(18)
C17 C16 H16 125.5(10)
C15 C16 H16 113.7(10)
C18 C17 C16 120.05(17)
C18 C17 H17 118.4(11)
C16 C17 H17 121.6(10)
C17 C18 C19 120.00(17)
C17 C18 H18 119.1(10)
C19 C18 H18 120.9(10)
C18 C19 C14 121.05(16)
C18 C19 H19 120.0(9)
C14 C19 H19 118.9(9)
O1 C20 C21 107.88(12)
O1 C20 H20A 110.1
C21 C20 H20A 110.1
O1 C20 H20B 110.1
C21 C20 H20B 110.1
H20A C20 H20B 108.4
C20 C21 H21A 109.5
C20 C21 H21B 109.5
H21A C21 H21B 109.5
C20 C21 H21C 109.5
H21A C21 H21C 109.5
H21B C21 H21C 109.5

loop_
_geom_bond_atom_site_label_1
_geom_bond_atom_site_label_2
_geom_bond_distance
O1 C11 1.3613(15)
O1 C20 1.4322(16)
N1 C9 1.3035(16)
N1 C8 1.3828(16)
C1 C2 1.4089(18)
C1 C6 1.4096(17)
C1 C9 1.4482(18)
C2 C3 1.360(2)
C2 H2 0.939(15)
C3 C4 1.391(2)
C3 H3 0.966(15)
C4 C5 1.3652(19)
C4 H4 0.970(15)
C5 C6 1.4077(18)
C5 H5 0.987(13)
C6 C7 1.4439(17)
C7 C8 1.4016(17)
C7 C10 1.4094(17)
C8 C13 1.4036(18)
C9 C14 1.4930(18)
C10 C11 1.3694(18)
C10 H10 0.938(13)
C11 C12 1.3988(19)
C12 C13 1.3599(19)
C12 H12 0.931(14)
C13 H13 0.964(15)
C14 C19 1.386(2)
C14 C15 1.387(2)
C15 C16 1.397(2)
C15 H15 0.938(15)
C16 C17 1.367(3)
C16 H16 0.966(18)
C17 C18 1.362(2)
C17 H17 1.012(19)
C18 C19 1.384(2)
C18 H18 1.001(17)
C19 H19 0.979(16)
C20 C21 1.4912(19)
C20 H20A 0.9700
C20 H20B 0.9700
C21 H21A 0.9600
C21 H21B 0.9600
C21 H21C 0.9600

loop_
_geom_torsion_atom_site_label_1
_geom_torsion_atom_site_label_2
_geom_torsion_atom_site_label_3
_geom_torsion_atom_site_label_4
_geom_torsion
C6 C1 C2 C3 -0.4(2)
C9 C1 C2 C3 175.75(13)
C1 C2 C3 C4 -0.4(2)
C2 C3 C4 C5 0.8(2)
C3 C4 C5 C6 -0.3(2)
C4 C5 C6 C1 -0.47(19)
C4 C5 C6 C7 -178.60(12)
C2 C1 C6 C5 0.80(18)
C9 C1 C6 C5 -175.49(11)
C2 C1 C6 C7 179.02(11)
C9 C1 C6 C7 2.73(17)
C5 C6 C7 C8 176.61(11)
C1 C6 C7 C8 -1.53(17)
C5 C6 C7 C10 -3.26(19)
C1 C6 C7 C10 178.60(11)
C9 N1 C8 C7 2.64(19)
C9 N1 C8 C13 -177.88(12)
C10 C7 C8 N1 178.70(11)
C6 C7 C8 N1 -1.18(19)
C10 C7 C8 C13 -0.77(19)
C6 C7 C8 C13 179.35(11)
C8 N1 C9 C1 -1.32(19)
C8 N1 C9 C14 -177.59(11)
C2 C1 C9 N1 -177.49(12)
C6 C1 C9 N1 -1.36(19)
C2 C1 C9 C14 -1.44(19)
C6 C1 C9 C14 174.70(11)
C8 C7 C10 C11 1.0(2)
C6 C7 C10 C11 -179.16(12)
C20 O1 C11 C10 -6.2(2)
C20 O1 C11 C12 172.71(13)
C7 C10 C11 O1 178.21(12)
C7 C10 C11 C12 -0.6(2)
O1 C11 C12 C13 -178.89(13)
C10 C11 C12 C13 0.0(2)
C11 C12 C13 C8 0.2(2)
N1 C8 C13 C12 -179.28(13)
C7 C8 C13 C12 0.2(2)
N1 C9 C14 C19 55.47(17)
C1 C9 C14 C19 -120.87(14)
N1 C9 C14 C15 -123.96(14)
C1 C9 C14 C15 59.70(18)
C19 C14 C15 C16 0.2(2)
C9 C14 C15 C16 179.60(14)
C14 C15 C16 C17 1.0(3)
C15 C16 C17 C18 -1.4(3)
C16 C17 C18 C19 0.8(2)
C17 C18 C19 C14 0.4(2)
C15 C14 C19 C18 -0.8(2)
C9 C14 C19 C18 179.71(12)
C11 O1 C20 C21 -176.65(12)

loop_
_cod_related_entry_id
_cod_related_entry_database
_cod_related_entry_code
1 ChemSpider 10168068
